data_2233497
loop_
_publ_author_name
'Zheng, Shao-Mei'
'Jin, Yan-Ling'

_publ_section_title
;
 <i>trans</i>-Tetrakis(1-allyl-1<i>H</i>-imidazole-\k<i>N</i>^3^)bis(thiocyanato-\k<i>N</i>)nickel(II)
;
_journal_coeditor_code HG5160
_journal_issue 2
_journal_name_full 'Acta Crystallographica Section E'
_journal_page_first m188
_journal_page_last m189
_journal_paper_doi 10.1107/S1600536812001584
_journal_volume 68
_journal_year 2012
_chemical_formula_iupac '[Ni (N C S)2 (C6 H8 N2)4]'
_chemical_formula_moiety 'C26 H32 N10 Ni S2'
_chemical_formula_sum 'C26 H32 N10 Ni S2'
_chemical_formula_weight 607.45
_chemical_name_systematic
;
<i>trans</i>-Tetrakis(1-allyl-1<i>H</i>-imidazole-\k<i>N</i>^3^)bis(thiocyanato-
\k<i>N</i>)nickel(II)
;
_space_group_IT_number 2
_symmetry_cell_setting triclinic
_symmetry_space_group_name_Hall '-P 1'
_symmetry_space_group_name_H-M 'P -1'
_atom_sites_solution_hydrogens geom
_atom_sites_solution_primary direct
_atom_sites_solution_secondary difmap
_audit_creation_method SHELXL-97
_cell_angle_alpha 70.22(3)
_cell_angle_beta 65.29(3)
_cell_angle_gamma 86.66(3)
_cell_formula_units_Z 1
_cell_length_a 8.8390(18)
_cell_length_b 9.5390(19)
_cell_length_c 10.515(2)
_cell_measurement_reflns_used 25
_cell_measurement_temperature 293(2)
_cell_measurement_theta_max 13
_cell_measurement_theta_min 10
_cell_volume 754.3(4)
_computing_cell_refinement 'CAD-4 EXPRESS (Enraf--Nonius, 1989)'
_computing_data_collection 'CAD-4 EXPRESS (Enraf--Nonius, 1989)'
_computing_data_reduction 'XCAD4 (Harms & Wocadlo, 1995)'
_computing_molecular_graphics 'SHELXTL (Sheldrick, 2008)'
_computing_publication_material 'SHELXTL (Sheldrick, 2008) and local programs'
_computing_structure_refinement 'SHELXTL (Sheldrick, 2008)'
_computing_structure_solution 'SHELXTL (Sheldrick, 2008)'
_diffrn_ambient_temperature 293(2)
_diffrn_measured_fraction_theta_full 1.000
_diffrn_measured_fraction_theta_max 1.000
_diffrn_measurement_device_type 'Enraf--Nonius CAD-4'
_diffrn_measurement_method \w/2\q
_diffrn_radiation_monochromator graphite
_diffrn_radiation_source 'fine-focus sealed tube'
_diffrn_radiation_type MoK\a
_diffrn_radiation_wavelength 0.71073
_diffrn_reflns_av_R_equivalents 0.0186
_diffrn_reflns_av_sigmaI/netI 0.0306
_diffrn_reflns_limit_h_max 10
_diffrn_reflns_limit_h_min 0
_diffrn_reflns_limit_k_max 11
_diffrn_reflns_limit_k_min -11
_diffrn_reflns_limit_l_max 12
_diffrn_reflns_limit_l_min -11
_diffrn_reflns_number 2934
_diffrn_reflns_theta_full 25.27
_diffrn_reflns_theta_max 25.27
_diffrn_reflns_theta_min 2.27
_diffrn_standards_decay_% 1
_diffrn_standards_interval_count 200
_diffrn_standards_interval_time 120
_diffrn_standards_number 3
_exptl_absorpt_coefficient_mu 0.815
_exptl_absorpt_correction_T_max 0.9229
_exptl_absorpt_correction_T_min 0.8539
_exptl_absorpt_correction_type psi-scan
_exptl_absorpt_process_details '(North <i>et al.</i>, 1968)'
_exptl_crystal_colour green
_exptl_crystal_density_diffrn 1.337
_exptl_crystal_density_method 'not measured'
_exptl_crystal_description block
_exptl_crystal_F_000 318
_exptl_crystal_size_max 0.20
_exptl_crystal_size_mid 0.10
_exptl_crystal_size_min 0.10
_refine_diff_density_max 0.467
_refine_diff_density_min -0.685
_refine_ls_extinction_method none
_refine_ls_goodness_of_fit_ref 1.002
_refine_ls_hydrogen_treatment constr
_refine_ls_matrix_type full
_refine_ls_number_parameters 178
_refine_ls_number_reflns 2741
_refine_ls_number_restraints 0
_refine_ls_restrained_S_all 1.002
_refine_ls_R_factor_all 0.0520
_refine_ls_R_factor_gt 0.0427
_refine_ls_shift/su_max 0.000
_refine_ls_shift/su_mean 0.000
_refine_ls_structure_factor_coef Fsqd
_refine_ls_weighting_details 'calc w=1/[\s^2^(Fo^2^)+(0.0920P)^2^] where P=(Fo^2^+2Fc^2^)/3'
_refine_ls_weighting_scheme calc
_refine_ls_wR_factor_gt 0.1160
_refine_ls_wR_factor_ref 0.1244
_reflns_number_gt 2367
_reflns_number_total 2741
_reflns_threshold_expression I>2sigma(I)
_cod_data_source_file hg5160.cif
_cod_data_source_block I
_cod_original_cell_volume 754.3(3)
_cod_database_code 2233497
_cod_database_fobs_code 2233497

loop_
_symmetry_equiv_pos_as_xyz
'x, y, z'
'-x, -y, -z'

loop_
_atom_site_type_symbol
_atom_site_label
_atom_site_fract_x
_atom_site_fract_y
_atom_site_fract_z
_atom_site_U_iso_or_equiv
_atom_site_adp_type
_atom_site_calc_flag
_atom_site_refinement_flags
_atom_site_occupancy
_atom_site_symmetry_multiplicity
Ni Ni 1.0000 1.0000 0.0000 0.03248(18) Uani d S 1 2
S S 0.90268(13) 0.62180(10) -0.17752(10) 0.0667(3) Uani d . 1 1
N N1 0.8248(3) 0.6671(3) 0.4349(3) 0.0495(6) Uani d . 1 1
C C1 0.5245(7) 0.4590(5) 0.7843(5) 0.1058(17) Uani d . 1 1
H H1A 0.5948 0.4304 0.8324 0.127 Uiso calc R 1 1
H H1B 0.4099 0.4556 0.8399 0.127 Uiso calc R 1 1
N N2 0.9261(3) 0.8588(2) 0.2250(2) 0.0391(5) Uani d . 1 1
C C2 0.5851(6) 0.5028(4) 0.6428(4) 0.0805(12) Uani d . 1 1
H H2A 0.5100 0.5303 0.5996 0.097 Uiso calc R 1 1
N N3 1.5200(3) 0.9732(3) -0.1668(3) 0.0455(6) Uani d . 1 1
C C3 0.7651(5) 0.5141(4) 0.5395(4) 0.0699(10) Uani d . 1 1
H H3A 0.8308 0.4835 0.5970 0.084 Uiso calc R 1 1
H H3B 0.7801 0.4470 0.4844 0.084 Uiso calc R 1 1
N N4 1.2458(3) 0.9421(2) -0.0627(2) 0.0391(5) Uani d . 1 1
C C4 0.8908(4) 0.7128(3) 0.2850(3) 0.0473(7) Uani d . 1 1
H H4A 0.9091 0.6492 0.2308 0.057 Uiso calc R 1 1
N N5 0.9365(3) 0.8207(2) -0.0471(3) 0.0435(5) Uani d . 1 1
C C5 0.8802(4) 0.9078(3) 0.3426(3) 0.0481(7) Uani d . 1 1
H H5A 0.8905 1.0073 0.3345 0.058 Uiso calc R 1 1
C C6 0.8185(4) 0.7922(4) 0.4713(3) 0.0553(8) Uani d . 1 1
H H6A 0.7790 0.7963 0.5668 0.066 Uiso calc R 1 1
C C7 1.6338(5) 1.1428(4) -0.4780(4) 0.0670(9) Uani d . 1 1
H H7A 1.5227 1.1025 -0.4226 0.080 Uiso calc R 1 1
H H7B 1.6737 1.1937 -0.5802 0.080 Uiso calc R 1 1
C C8 1.7320(4) 1.1281(3) -0.4132(3) 0.0546(8) Uani d . 1 1
H H8A 1.8418 1.1705 -0.4737 0.066 Uiso calc R 1 1
C C9 1.6888(4) 1.0502(4) -0.2513(4) 0.0582(8) Uani d . 1 1
H H9A 1.7686 0.9779 -0.2412 0.070 Uiso calc R 1 1
H H9B 1.6990 1.1231 -0.2089 0.070 Uiso calc R 1 1
C C10 1.3775(3) 1.0383(3) -0.1235(3) 0.0435(6) Uani d . 1 1
H H10A 1.3729 1.1394 -0.1351 0.052 Uiso calc R 1 1
C C11 1.3071(4) 0.8078(3) -0.0683(3) 0.0506(7) Uani d . 1 1
H H11A 1.2426 0.7179 -0.0335 0.061 Uiso calc R 1 1
C C12 1.4764(4) 0.8268(3) -0.1325(4) 0.0548(8) Uani d . 1 1
H H12A 1.5486 0.7537 -0.1497 0.066 Uiso calc R 1 1
C C13 0.9239(3) 0.7367(3) -0.0999(3) 0.0368(6) Uani d . 1 1

loop_
_atom_site_aniso_label
_atom_site_aniso_U_11
_atom_site_aniso_U_22
_atom_site_aniso_U_33
_atom_site_aniso_U_12
_atom_site_aniso_U_13
_atom_site_aniso_U_23
Ni 0.0336(3) 0.0344(3) 0.0275(3) 0.00381(18) -0.00890(19) -0.01389(19)
S 0.0922(7) 0.0590(5) 0.0670(6) 0.0058(5) -0.0374(5) -0.0384(4)
N1 0.0551(14) 0.0469(13) 0.0343(12) 0.0015(11) -0.0123(11) -0.0075(10)
C1 0.120(4) 0.092(3) 0.062(3) -0.026(3) -0.003(3) -0.015(2)
N2 0.0394(12) 0.0399(12) 0.0322(11) 0.0050(9) -0.0089(9) -0.0139(9)
C2 0.082(3) 0.078(3) 0.060(2) -0.028(2) -0.020(2) -0.0060(19)
N3 0.0347(12) 0.0550(14) 0.0427(13) 0.0081(10) -0.0145(10) -0.0151(11)
C3 0.086(3) 0.0514(19) 0.0476(18) -0.0001(17) -0.0167(18) -0.0012(15)
N4 0.0374(12) 0.0424(12) 0.0344(11) 0.0064(10) -0.0113(10) -0.0153(9)
C4 0.0545(17) 0.0448(15) 0.0367(14) 0.0073(13) -0.0128(13) -0.0159(12)
N5 0.0460(13) 0.0406(12) 0.0423(12) 0.0033(10) -0.0136(10) -0.0188(10)
C5 0.0529(17) 0.0489(16) 0.0363(14) -0.0017(13) -0.0093(12) -0.0188(13)
C6 0.065(2) 0.0638(19) 0.0296(14) -0.0056(15) -0.0101(13) -0.0176(13)
C7 0.071(2) 0.074(2) 0.0478(18) 0.0108(18) -0.0182(17) -0.0209(17)
C8 0.0395(15) 0.0573(18) 0.0527(18) 0.0033(13) -0.0047(14) -0.0207(15)
C9 0.0373(15) 0.077(2) 0.0538(18) 0.0022(14) -0.0162(14) -0.0186(16)
C10 0.0420(15) 0.0449(15) 0.0415(15) 0.0051(12) -0.0138(12) -0.0177(12)
C11 0.0469(16) 0.0398(15) 0.0531(17) 0.0062(12) -0.0123(14) -0.0139(13)
C12 0.0484(17) 0.0524(18) 0.0534(17) 0.0205(14) -0.0150(14) -0.0172(14)
C13 0.0374(13) 0.0339(13) 0.0339(13) 0.0021(10) -0.0112(11) -0.0105(11)

loop_
_atom_type_symbol
_atom_type_description
_atom_type_scat_dispersion_real
_atom_type_scat_dispersion_imag
_atom_type_scat_source
C C 0.0033 0.0016 'International Tables Vol C Tables 4.2.6.8 and 6.1.1.4'
H H 0.0000 0.0000 'International Tables Vol C Tables 4.2.6.8 and 6.1.1.4'
N N 0.0061 0.0033 'International Tables Vol C Tables 4.2.6.8 and 6.1.1.4'
S S 0.1246 0.1234 'International Tables Vol C Tables 4.2.6.8 and 6.1.1.4'
Ni Ni 0.3393 1.1124 'International Tables Vol C Tables 4.2.6.8 and 6.1.1.4'

loop_
_geom_angle_atom_site_label_1
_geom_angle_atom_site_label_2
_geom_angle_atom_site_label_3
_geom_angle_site_symmetry_1
_geom_angle_site_symmetry_3
_geom_angle
_geom_angle_publ_flag
N4 Ni N4 2_775 . 180.0000(10) ?
N4 Ni N5 2_775 . 90.41(9) y
N4 Ni N5 . . 89.59(9) y
N4 Ni N5 2_775 2_775 89.59(9) ?
N4 Ni N5 . 2_775 90.41(9) ?
N5 Ni N5 . 2_775 180.0000(10) ?
N4 Ni N2 2_775 2_775 92.56(9) ?
N4 Ni N2 . 2_775 87.44(9) ?
N5 Ni N2 . 2_775 90.56(9) ?
N5 Ni N2 2_775 2_775 89.44(9) ?
N4 Ni N2 2_775 . 87.44(9) y
N4 Ni N2 . . 92.56(9) y
N5 Ni N2 . . 89.44(9) ?
N5 Ni N2 2_775 . 90.56(9) ?
N2 Ni N2 2_775 . 180.0 ?
C4 N1 C6 . . 106.7(2) ?
C4 N1 C3 . . 127.1(3) ?
C6 N1 C3 . . 126.2(3) ?
C2 C1 H1A . . 120.0 ?
C2 C1 H1B . . 120.0 ?
H1A C1 H1B . . 120.0 ?
C4 N2 C5 . . 105.2(2) ?
C4 N2 Ni . . 129.36(19) ?
C5 N2 Ni . . 124.73(18) ?
C1 C2 C3 . . 126.0(5) ?
C1 C2 H2A . . 117.0 ?
C3 C2 H2A . . 117.0 ?
C10 N3 C12 . . 107.0(2) ?
C10 N3 C9 . . 125.9(3) ?
C12 N3 C9 . . 126.7(3) ?
N1 C3 C2 . . 111.1(3) ?
N1 C3 H3A . . 109.4 ?
C2 C3 H3A . . 109.4 ?
N1 C3 H3B . . 109.4 ?
C2 C3 H3B . . 109.4 ?
H3A C3 H3B . . 108.0 ?
C10 N4 C11 . . 105.5(2) ?
C10 N4 Ni . . 124.18(18) ?
C11 N4 Ni . . 129.86(19) ?
N2 C4 N1 . . 111.4(3) ?
N2 C4 H4A . . 124.3 ?
N1 C4 H4A . . 124.3 ?
C13 N5 Ni . . 167.0(2) ?
C6 C5 N2 . . 110.3(3) ?
C6 C5 H5A . . 124.9 ?
N2 C5 H5A . . 124.9 ?
C5 C6 N1 . . 106.5(3) ?
C5 C6 H6A . . 126.8 ?
N1 C6 H6A . . 126.8 ?
C8 C7 H7A . . 120.0 ?
C8 C7 H7B . . 120.0 ?
H7A C7 H7B . . 120.0 ?
C7 C8 C9 . . 127.0(3) ?
C7 C8 H8A . . 116.5 ?
C9 C8 H8A . . 116.5 ?
N3 C9 C8 . . 113.2(3) ?
N3 C9 H9A . . 108.9 ?
C8 C9 H9A . . 108.9 ?
N3 C9 H9B . . 108.9 ?
C8 C9 H9B . . 108.9 ?
H9A C9 H9B . . 107.8 ?
N4 C10 N3 . . 111.6(2) ?
N4 C10 H10A . . 124.2 ?
N3 C10 H10A . . 124.2 ?
C12 C11 N4 . . 109.2(3) ?
C12 C11 H11A . . 125.4 ?
N4 C11 H11A . . 125.4 ?
C11 C12 N3 . . 106.6(3) ?
C11 C12 H12A . . 126.7 ?
N3 C12 H12A . . 126.7 ?
N5 C13 S . . 178.0(3) y

loop_
_geom_bond_atom_site_label_1
_geom_bond_atom_site_label_2
_geom_bond_site_symmetry_2
_geom_bond_distance
_geom_bond_publ_flag
Ni N4 2_775 2.090(2) ?
Ni N4 . 2.090(2) y
Ni N5 . 2.098(2) y
Ni N5 2_775 2.098(2) ?
Ni N2 2_775 2.120(2) ?
Ni N2 . 2.120(2) y
S C13 . 1.631(3) y
N1 C4 . 1.345(4) ?
N1 C6 . 1.363(4) ?
N1 C3 . 1.461(4) ?
C1 C2 . 1.271(5) ?
C1 H1A . 0.9300 ?
C1 H1B . 0.9300 ?
N2 C4 . 1.314(3) ?
N2 C5 . 1.364(3) ?
C2 C3 . 1.490(6) ?
C2 H2A . 0.9300 ?
N3 C10 . 1.342(3) ?
N3 C12 . 1.354(4) ?
N3 C9 . 1.461(4) ?
C3 H3A . 0.9700 ?
C3 H3B . 0.9700 ?
N4 C10 . 1.308(3) ?
N4 C11 . 1.372(3) ?
C4 H4A . 0.9300 ?
N5 C13 . 1.152(3) ?
C5 C6 . 1.337(4) ?
C5 H5A . 0.9300 ?
C6 H6A . 0.9300 ?
C7 C8 . 1.285(5) ?
C7 H7A . 0.9300 ?
C7 H7B . 0.9300 ?
C8 C9 . 1.493(4) ?
C8 H8A . 0.9300 ?
C9 H9A . 0.9700 ?
C9 H9B . 0.9700 ?
C10 H10A . 0.9300 ?
C11 C12 . 1.353(4) ?
C11 H11A . 0.9300 ?
C12 H12A . 0.9300 ?

loop_
_geom_hbond_atom_site_label_D
_geom_hbond_atom_site_label_H
_geom_hbond_atom_site_label_A
_geom_hbond_site_symmetry_A
_geom_hbond_distance_DH
_geom_hbond_distance_HA
_geom_hbond_distance_DA
_geom_hbond_angle_DHA
_geom_hbond_publ_flag
C4 H4A N5 ? 0.93 2.737 3.139(4) 107.08 y
C7 H7A N3 ? 0.93 2.541 2.862(5) 100.54 y
C11 H11A N5 ? 0.93 2.867 3.187(5) 101.60 y
C10 H10A N5 2_775 0.93 2.699 3.125(4) 108.70 y
C5 H5A N5 2_775 0.93 2.690 3.134(4) 110.12 y
C9 H9A N5 1_655 0.97 2.969 3.793(5) 143.00 y

loop_
_geom_torsion_atom_site_label_1
_geom_torsion_atom_site_label_2
_geom_torsion_atom_site_label_3
_geom_torsion_atom_site_label_4
_geom_torsion_site_symmetry_1
_geom_torsion
N4 Ni N2 C4 2_775 101.9(3)
N4 Ni N2 C4 . -78.1(3)
N5 Ni N2 C4 . 11.5(2)
N5 Ni N2 C4 2_775 -168.5(2)
N4 Ni N2 C5 2_775 -67.1(2)
N4 Ni N2 C5 . 112.9(2)
N5 Ni N2 C5 . -157.6(2)
N5 Ni N2 C5 2_775 22.4(2)
C4 N1 C3 C2 . -120.9(4)
C6 N1 C3 C2 . 56.7(5)
C1 C2 C3 N1 . -121.4(5)
N5 Ni N4 C10 . 148.6(2)
N5 Ni N4 C10 2_775 -31.4(2)
N2 Ni N4 C10 2_775 58.0(2)
N2 Ni N4 C10 . -122.0(2)
N5 Ni N4 C11 . -22.5(2)
N5 Ni N4 C11 2_775 157.5(2)
N2 Ni N4 C11 2_775 -113.1(2)
N2 Ni N4 C11 . 66.9(2)
C5 N2 C4 N1 . 0.0(3)
Ni N2 C4 N1 . -170.67(18)
C6 N1 C4 N2 . -0.1(4)
C3 N1 C4 N2 . 177.8(3)
N4 Ni N5 C13 2_775 118.9(10)
N4 Ni N5 C13 . -61.1(10)
N2 Ni N5 C13 2_775 26.3(10)
N2 Ni N5 C13 . -153.7(10)
C4 N2 C5 C6 . 0.1(4)
Ni N2 C5 C6 . 171.3(2)
N2 C5 C6 N1 . -0.1(4)
C4 N1 C6 C5 . 0.2(4)
C3 N1 C6 C5 . -177.8(3)
C10 N3 C9 C8 . -76.4(4)
C12 N3 C9 C8 . 95.5(4)
C7 C8 C9 N3 . 6.1(5)
C11 N4 C10 N3 . -0.5(3)
Ni N4 C10 N3 . -173.39(17)
C12 N3 C10 N4 . 0.4(3)
C9 N3 C10 N4 . 173.7(3)
C10 N4 C11 C12 . 0.3(3)
Ni N4 C11 C12 . 172.7(2)
N4 C11 C12 N3 . -0.1(4)
C10 N3 C12 C11 . -0.2(3)
C9 N3 C12 C11 . -173.4(3)
